data_7052740
loop_
_publ_author_name
'Campos, Jes\'us'
'\'Alvarez, Eleuterio'
'Carmona, Ernesto'

_publ_section_title
;
 Synthesis and reactivity of half-sandwich (\h5-C5Me5)Ir(iii) complexes
 of a cyclometallated aryl phosphine ligand
;
_journal_issue 10
_journal_name_full 'New Journal of Chemistry'
_journal_page_first 2122
_journal_paper_doi 10.1039/c1nj20244h
_journal_volume 35
_journal_year 2011
_chemical_absolute_configuration ad
_chemical_formula_moiety 'C28 H38 Ir P'
_chemical_formula_sum 'C28 H38 Ir P'
_chemical_formula_weight 597.75
_chemical_name_systematic
;
?
;
_space_group_IT_number 4
_symmetry_cell_setting monoclinic
_symmetry_space_group_name_Hall 'P 2yb'
_symmetry_space_group_name_H-M 'P 1 21 1'
_atom_sites_solution_hydrogens geom
_atom_sites_solution_primary direct
_atom_sites_solution_secondary difmap
_audit_creation_method SHELXL-97
_cell_angle_alpha 90.00
_cell_angle_beta 93.025(18)
_cell_angle_gamma 90.00
_cell_formula_units_Z 2
_cell_length_a 8.459(4)
_cell_length_b 8.524(4)
_cell_length_c 17.285(8)
_cell_measurement_reflns_used 6344
_cell_measurement_temperature 173(2)
_cell_measurement_theta_max 24.45
_cell_measurement_theta_min 2.36
_cell_volume 1244.6(10)
_computing_cell_refinement 'APEX2 Software Suite (Bruker, 2007)'
_computing_data_collection 'APEX2 Software Suite (Bruker, 2007)'
_computing_data_reduction 'APEX2 Software Suite (Bruker, 2007)'
_computing_molecular_graphics 'SHELXTL (Sheldrick, 2008)'
_computing_publication_material 'SHELXTL and publCIF (Westrip, 2010)'
_computing_structure_refinement 'SHELXL97 (Sheldrick, 2008)'
_computing_structure_solution 'SIR2002 (Burla et al., 2003)'
_diffrn_ambient_temperature 173(2)
_diffrn_detector_area_resol_mean 8.26
_diffrn_measured_fraction_theta_full 0.990
_diffrn_measured_fraction_theta_max 0.990
_diffrn_measurement_device_type
;
Bruker-Nonius X8kappa APEX II CCD area detector
;
_diffrn_measurement_method 'phi and omega scans with narrow frames'
_diffrn_radiation_monochromator graphite
_diffrn_radiation_source 'fine-focus sealed tube'
_diffrn_radiation_type MoK\a
_diffrn_radiation_wavelength 0.71073
_diffrn_reflns_av_R_equivalents 0.0690
_diffrn_reflns_av_sigmaI/netI 0.0872
_diffrn_reflns_limit_h_max 12
_diffrn_reflns_limit_h_min -9
_diffrn_reflns_limit_k_max 12
_diffrn_reflns_limit_k_min -12
_diffrn_reflns_limit_l_max 20
_diffrn_reflns_limit_l_min -24
_diffrn_reflns_number 25407
_diffrn_reflns_theta_full 30.80
_diffrn_reflns_theta_max 30.80
_diffrn_reflns_theta_min 1.18
_diffrn_standards_decay_% 0
_exptl_absorpt_coefficient_mu 5.441
_exptl_absorpt_correction_T_max 0.6700
_exptl_absorpt_correction_T_min 0.5381
_exptl_absorpt_correction_type multi-scan
_exptl_absorpt_process_details
;
SADABS, Bruker (2001). APEX2, Bruker (2007)
;
_exptl_crystal_colour yellow
_exptl_crystal_density_diffrn 1.595
_exptl_crystal_density_method 'not measured'
_exptl_crystal_description prism
_exptl_crystal_F_000 596
_exptl_crystal_size_max 0.13
_exptl_crystal_size_mid 0.11
_exptl_crystal_size_min 0.08
_refine_diff_density_max 1.047
_refine_diff_density_min -0.655
_refine_diff_density_rms 0.102
_refine_ls_abs_structure_details 'Flack H D (1983), Acta Cryst. A39, 876-881'
_refine_ls_abs_structure_Flack 0.130(7)
_refine_ls_extinction_method none
_refine_ls_goodness_of_fit_ref 0.870
_refine_ls_hydrogen_treatment constr
_refine_ls_matrix_type full
_refine_ls_number_parameters 282
_refine_ls_number_reflns 7543
_refine_ls_number_restraints 1
_refine_ls_restrained_S_all 0.870
_refine_ls_R_factor_all 0.0585
_refine_ls_R_factor_gt 0.0333
_refine_ls_shift/su_max 0.001
_refine_ls_shift/su_mean 0.000
_refine_ls_structure_factor_coef Fsqd
_refine_ls_weighting_details 'calc w=1/[\s^2^(Fo^2^)+(0.0000P)^2^+0.0000P] where P=(Fo^2^+2Fc^2^)/3'
_refine_ls_weighting_scheme calc
_refine_ls_wR_factor_gt 0.0498
_refine_ls_wR_factor_ref 0.0542
_reflns_number_gt 5516
_reflns_number_total 7543
_reflns_threshold_expression >2sigma(I)
_cod_data_source_file c1nj20244h.txt
_cod_data_source_block 3
_cod_depositor_comments
;
The following automatic conversions were performed:

'_symmetry_cell_setting' value 'Monoclinic' changed to 'monoclinic'
according to /home/saulius/struct/CIF-dictionaries/cif_core.dic
dictionary named 'cif_core.dic' version 2.4.1 from 2010-06-29.

Automatic conversion script
Id: cif_fix_values 1715 2011-07-08 13:25:40Z adriana 
;
_cod_original_cell_volume 1244.5(10)
_cod_original_sg_symbol_H-M P2(1)
_cod_database_code 7052740

loop_
_symmetry_equiv_pos_as_xyz
'x, y, z'
'-x, y+1/2, -z'

loop_
_atom_site_label
_atom_site_type_symbol
_atom_site_fract_x
_atom_site_fract_y
_atom_site_fract_z
_atom_site_U_iso_or_equiv
_atom_site_adp_type
_atom_site_occupancy
_atom_site_symmetry_multiplicity
_atom_site_calc_flag
_atom_site_refinement_flags
Ir1 Ir 0.328203(15) 0.14131(3) 0.161613(7) 0.03354(5) Uani 1 1 d .
P1 P 0.40396(14) 0.19612(13) 0.28330(7) 0.0353(3) Uani 1 1 d .
C1 C 0.1830(8) 0.2975(8) 0.0819(5) 0.0450(18) Uani 1 1 d .
C2 C 0.0841(9) 0.2459(9) 0.1398(5) 0.047(2) Uani 1 1 d .
C3 C 0.0695(9) 0.0806(10) 0.1340(5) 0.048(2) Uani 1 1 d .
C4 C 0.1622(10) 0.0310(8) 0.0709(5) 0.051(2) Uani 1 1 d .
C5 C 0.2281(5) 0.1555(15) 0.0395(3) 0.0545(16) Uani 1 1 d .
C6 C 0.2222(9) 0.4636(8) 0.0608(5) 0.082(2) Uani 1 1 d .
H6A H 0.1463 0.5006 0.0201 0.122 Uiso 1 1 calc R
H6B H 0.3294 0.4676 0.0420 0.122 Uiso 1 1 calc R
H6C H 0.2165 0.5307 0.1066 0.122 Uiso 1 1 calc R
C7 C -0.0139(8) 0.3499(10) 0.1902(5) 0.076(3) Uani 1 1 d .
H7A H 0.0325 0.4553 0.1929 0.113 Uiso 1 1 calc R
H7B H -0.0149 0.3054 0.2424 0.113 Uiso 1 1 calc R
H7C H -0.1225 0.3563 0.1677 0.113 Uiso 1 1 calc R
C8 C -0.0370(11) -0.0198(11) 0.1771(5) 0.093(4) Uani 1 1 d .
H8A H -0.1322 -0.0434 0.1444 0.139 Uiso 1 1 calc R
H8B H -0.0670 0.0349 0.2239 0.139 Uiso 1 1 calc R
H8C H 0.0175 -0.1178 0.1916 0.139 Uiso 1 1 calc R
C9 C 0.1697(9) -0.1349(9) 0.0445(5) 0.097(3) Uani 1 1 d .
H9A H 0.0874 -0.1533 0.0035 0.146 Uiso 1 1 calc R
H9B H 0.1529 -0.2052 0.0882 0.146 Uiso 1 1 calc R
H9C H 0.2739 -0.1555 0.0244 0.146 Uiso 1 1 calc R
C10 C 0.3238(7) 0.1639(18) -0.0313(3) 0.101(3) Uani 1 1 d .
H10A H 0.4128 0.0905 -0.0258 0.151 Uiso 1 1 calc R
H10B H 0.3642 0.2708 -0.0372 0.151 Uiso 1 1 calc R
H10C H 0.2567 0.1360 -0.0772 0.151 Uiso 1 1 calc R
C11 C 0.5092(6) 0.0240(6) 0.3227(3) 0.0401(12) Uani 1 1 d .
C12 C 0.5301(6) -0.0864(7) 0.2658(3) 0.0412(15) Uani 1 1 d .
C13 C 0.6308(6) -0.2137(7) 0.2817(3) 0.0540(14) Uani 1 1 d .
H13 H 0.6501 -0.2878 0.2423 0.065 Uiso 1 1 calc R
C14 C 0.7005(6) -0.2313(8) 0.3531(4) 0.0644(17) Uani 1 1 d .
H14 H 0.7696 -0.3175 0.3634 0.077 Uiso 1 1 calc R
C15 C 0.6731(6) -0.1260(9) 0.4114(4) 0.0677(18) Uani 1 1 d .
H15 H 0.7196 -0.1435 0.4619 0.081 Uiso 1 1 calc R
C16 C 0.5791(6) 0.0047(7) 0.3975(3) 0.0548(14) Uani 1 1 d .
C17 C 0.4437(7) -0.0720(6) 0.1892(3) 0.0565(15) Uani 1 1 d .
H17A H 0.3634 -0.1565 0.1853 0.068 Uiso 1 1 calc R
H17B H 0.5200 -0.0924 0.1489 0.068 Uiso 1 1 calc R
C18 C 0.5522(7) 0.1139(13) 0.4630(3) 0.077(2) Uani 1 1 d .
H18A H 0.4427 0.1041 0.4781 0.116 Uiso 1 1 calc R
H18B H 0.5717 0.2220 0.4466 0.116 Uiso 1 1 calc R
H18C H 0.6247 0.0874 0.5072 0.116 Uiso 1 1 calc R
C19 C 0.2416(6) 0.2541(6) 0.3447(3) 0.0378(11) Uani 1 1 d .
C20 C 0.2010(6) 0.4114(8) 0.3528(3) 0.0494(15) Uani 1 1 d .
C21 C 0.0715(7) 0.4490(7) 0.3971(3) 0.0563(15) Uani 1 1 d .
H21 H 0.0454 0.5563 0.4041 0.068 Uiso 1 1 calc R
C22 C -0.0167(6) 0.3390(8) 0.4300(3) 0.0620(17) Uani 1 1 d .
H22 H -0.1018 0.3689 0.4606 0.074 Uiso 1 1 calc R
C23 C 0.0174(6) 0.1813(8) 0.4191(3) 0.060(2) Uani 1 1 d .
H23 H -0.0485 0.1043 0.4408 0.073 Uiso 1 1 calc R
C24 C 0.1458(4) 0.1324(12) 0.3772(2) 0.0415(10) Uani 1 1 d .
C25 C 0.2762(7) 0.5455(6) 0.3111(3) 0.0613(15) Uani 1 1 d .
H25A H 0.3694 0.5828 0.3418 0.092 Uiso 1 1 calc R
H25B H 0.1997 0.6314 0.3040 0.092 Uiso 1 1 calc R
H25C H 0.3083 0.5096 0.2604 0.092 Uiso 1 1 calc R
C26 C 0.1699(7) -0.0348(8) 0.3657(4) 0.0606(17) Uani 1 1 d .
H26A H 0.2535 -0.0724 0.4024 0.091 Uiso 1 1 calc R
H26B H 0.2010 -0.0534 0.3126 0.091 Uiso 1 1 calc R
H26C H 0.0713 -0.0912 0.3741 0.091 Uiso 1 1 calc R
C27 C 0.5665(7) 0.3396(8) 0.3025(4) 0.0549(18) Uani 1 1 d .
H27A H 0.5582 0.3847 0.3542 0.082 Uiso 1 1 calc R
H27B H 0.5583 0.4234 0.2637 0.082 Uiso 1 1 calc R
H27C H 0.6687 0.2864 0.2996 0.082 Uiso 1 1 calc R
C28 C 0.5552(6) 0.2119(7) 0.1311(3) 0.070(2) Uani 1 1 d .
H28A H 0.6348 0.1712 0.1692 0.105 Uiso 1 1 calc R
H28B H 0.5606 0.3267 0.1301 0.105 Uiso 1 1 calc R
H28C H 0.5759 0.1705 0.0797 0.105 Uiso 1 1 calc R

loop_
_atom_site_aniso_label
_atom_site_aniso_U_11
_atom_site_aniso_U_22
_atom_site_aniso_U_33
_atom_site_aniso_U_23
_atom_site_aniso_U_13
_atom_site_aniso_U_12
Ir1 0.03239(7) 0.03421(8) 0.03392(8) 0.0029(2) 0.00074(5) 0.00167(19)
P1 0.0334(6) 0.0324(7) 0.0398(7) 0.0001(5) -0.0004(5) -0.0011(4)
C1 0.040(3) 0.040(4) 0.053(4) 0.011(3) -0.016(3) 0.001(3)
C2 0.040(4) 0.052(5) 0.046(4) -0.006(3) -0.015(3) 0.014(3)
C3 0.033(3) 0.057(5) 0.055(4) 0.014(3) -0.003(3) -0.007(3)
C4 0.068(5) 0.036(4) 0.047(4) -0.010(3) -0.027(3) 0.017(3)
C5 0.050(2) 0.073(5) 0.040(2) -0.004(5) -0.0024(19) -0.001(5)
C6 0.081(6) 0.050(5) 0.109(6) 0.039(4) -0.032(4) -0.018(4)
C7 0.044(4) 0.105(7) 0.076(5) -0.039(5) -0.014(4) 0.032(4)
C8 0.072(6) 0.110(7) 0.093(7) 0.047(5) -0.028(5) -0.034(5)
C9 0.083(6) 0.074(6) 0.128(7) -0.042(5) -0.058(5) 0.027(4)
C10 0.076(4) 0.186(10) 0.042(3) 0.031(7) 0.009(2) 0.017(8)
C11 0.029(3) 0.046(3) 0.045(3) 0.012(3) -0.001(2) 0.004(2)
C12 0.027(3) 0.047(3) 0.048(4) 0.011(3) -0.012(3) -0.004(2)
C13 0.042(3) 0.049(3) 0.070(4) 0.009(3) -0.005(3) 0.008(3)
C14 0.049(3) 0.058(4) 0.085(5) 0.025(4) -0.011(3) 0.009(3)
C15 0.047(3) 0.086(5) 0.068(4) 0.030(4) -0.017(3) -0.005(3)
C16 0.045(3) 0.068(4) 0.051(4) 0.006(3) -0.005(3) 0.001(3)
C17 0.073(4) 0.038(3) 0.058(4) -0.005(3) -0.003(3) 0.015(3)
C18 0.084(4) 0.097(8) 0.049(3) -0.006(4) -0.016(2) 0.018(5)
C19 0.041(3) 0.043(3) 0.029(3) -0.005(2) -0.004(2) -0.005(2)
C20 0.047(3) 0.055(4) 0.045(4) -0.011(3) -0.005(3) 0.003(3)
C21 0.066(4) 0.053(4) 0.049(3) -0.018(3) -0.001(3) 0.012(3)
C22 0.048(3) 0.089(5) 0.050(4) -0.011(3) 0.005(3) 0.015(3)
C23 0.052(3) 0.086(8) 0.044(3) 0.006(3) 0.004(2) -0.008(3)
C24 0.041(2) 0.043(3) 0.040(2) 0.005(5) 0.0017(16) 0.007(4)
C25 0.069(4) 0.036(3) 0.078(4) -0.005(3) 0.003(3) -0.002(3)
C26 0.054(4) 0.064(5) 0.064(4) 0.013(4) 0.009(3) -0.006(3)
C27 0.038(3) 0.057(5) 0.068(5) -0.011(4) -0.017(3) -0.008(3)
C28 0.045(3) 0.117(6) 0.048(3) 0.005(3) 0.005(2) -0.007(3)

loop_
_atom_type_symbol
_atom_type_description
_atom_type_scat_dispersion_real
_atom_type_scat_dispersion_imag
_atom_type_scat_source
C C 0.0033 0.0016 'International Tables Vol C Tables 4.2.6.8 and 6.1.1.4'
H H 0.0000 0.0000 'International Tables Vol C Tables 4.2.6.8 and 6.1.1.4'
P P 0.1023 0.0942 'International Tables Vol C Tables 4.2.6.8 and 6.1.1.4'
Ir Ir -1.4442 7.9887 'International Tables Vol C Tables 4.2.6.8 and 6.1.1.4'

loop_
_geom_angle_atom_site_label_1
_geom_angle_atom_site_label_2
_geom_angle_atom_site_label_3
_geom_angle
C28 Ir1 C17 83.4(2)
C28 Ir1 P1 87.47(15)
C17 Ir1 P1 81.93(14)
C28 Ir1 C5 93.0(2)
C17 Ir1 C5 114.1(3)
P1 Ir1 C5 163.9(3)
C28 Ir1 C1 98.9(3)
C17 Ir1 C1 152.4(2)
P1 Ir1 C1 125.5(2)
C5 Ir1 C1 38.5(3)
C28 Ir1 C4 119.2(3)
C17 Ir1 C4 93.5(2)
P1 Ir1 C4 152.4(2)
C5 Ir1 C4 34.4(3)
C1 Ir1 C4 61.2(2)
C28 Ir1 C2 133.0(3)
C17 Ir1 C2 141.8(3)
P1 Ir1 C2 106.9(2)
C5 Ir1 C2 61.6(3)
C1 Ir1 C2 36.5(3)
C4 Ir1 C2 61.2(3)
C28 Ir1 C3 153.1(2)
C17 Ir1 C3 106.3(3)
P1 Ir1 C3 118.3(2)
C5 Ir1 C3 60.1(3)
C1 Ir1 C3 61.0(3)
C4 Ir1 C3 37.0(3)
C2 Ir1 C3 36.4(2)
C11 P1 C19 111.3(2)
C11 P1 C27 96.9(2)
C19 P1 C27 106.7(3)
C11 P1 Ir1 107.15(18)
C19 P1 Ir1 114.53(15)
C27 P1 Ir1 118.8(2)
C2 C1 C5 106.0(6)
C2 C1 C6 127.8(8)
C5 C1 C6 125.9(8)
C2 C1 Ir1 72.8(4)
C5 C1 Ir1 70.7(4)
C6 C1 Ir1 126.1(5)
C1 C2 C3 108.2(8)
C1 C2 C7 126.0(8)
C3 C2 C7 124.9(10)
C1 C2 Ir1 70.7(4)
C3 C2 Ir1 72.2(5)
C7 C2 Ir1 130.9(5)
C2 C3 C4 107.3(8)
C2 C3 C8 126.5(11)
C4 C3 C8 125.7(9)
C2 C3 Ir1 71.4(6)
C4 C3 Ir1 70.7(4)
C8 C3 Ir1 129.3(6)
C5 C4 C3 109.4(7)
C5 C4 C9 127.4(9)
C3 C4 C9 123.1(9)
C5 C4 Ir1 72.0(4)
C3 C4 Ir1 72.2(4)
C9 C4 Ir1 125.1(5)
C4 C5 C1 109.1(4)
C4 C5 C10 128.8(11)
C1 C5 C10 121.9(11)
C4 C5 Ir1 73.6(4)
C1 C5 Ir1 70.8(3)
C10 C5 Ir1 125.3(3)
C1 C6 H6A 109.5
C1 C6 H6B 109.5
H6A C6 H6B 109.5
C1 C6 H6C 109.5
H6A C6 H6C 109.5
H6B C6 H6C 109.5
C2 C7 H7A 109.5
C2 C7 H7B 109.5
H7A C7 H7B 109.5
C2 C7 H7C 109.5
H7A C7 H7C 109.5
H7B C7 H7C 109.5
C3 C8 H8A 109.5
C3 C8 H8B 109.5
H8A C8 H8B 109.5
C3 C8 H8C 109.5
H8A C8 H8C 109.5
H8B C8 H8C 109.5
C4 C9 H9A 109.5
C4 C9 H9B 109.5
H9A C9 H9B 109.5
C4 C9 H9C 109.5
H9A C9 H9C 109.5
H9B C9 H9C 109.5
C5 C10 H10A 109.5
C5 C10 H10B 109.5
H10A C10 H10B 109.5
C5 C10 H10C 109.5
H10A C10 H10C 109.5
H10B C10 H10C 109.5
C12 C11 C16 120.9(5)
C12 C11 P1 111.1(4)
C16 C11 P1 127.6(4)
C11 C12 C13 119.2(5)
C11 C12 C17 120.3(5)
C13 C12 C17 120.5(5)
C14 C13 C12 120.0(6)
C14 C13 H13 120.0
C12 C13 H13 120.0
C13 C14 C15 121.0(6)
C13 C14 H14 119.5
C15 C14 H14 119.5
C14 C15 C16 121.1(5)
C14 C15 H15 119.5
C16 C15 H15 119.5
C15 C16 C11 117.7(5)
C15 C16 C18 118.8(6)
C11 C16 C18 123.5(5)
C12 C17 Ir1 118.3(4)
C12 C17 H17A 107.7
Ir1 C17 H17A 107.7
C12 C17 H17B 107.7
Ir1 C17 H17B 107.7
H17A C17 H17B 107.1
C16 C18 H18A 109.5
C16 C18 H18B 109.5
H18A C18 H18B 109.5
C16 C18 H18C 109.5
H18A C18 H18C 109.5
H18B C18 H18C 109.5
C20 C19 C24 120.3(5)
C20 C19 P1 120.7(4)
C24 C19 P1 118.6(4)
C19 C20 C21 118.6(6)
C19 C20 C25 124.6(5)
C21 C20 C25 116.6(5)
C22 C21 C20 122.5(5)
C22 C21 H21 118.8
C20 C21 H21 118.8
C21 C22 C23 119.7(5)
C21 C22 H22 120.2
C23 C22 H22 120.2
C22 C23 C24 122.0(7)
C22 C23 H23 119.0
C24 C23 H23 119.0
C23 C24 C19 116.9(8)
C23 C24 C26 118.7(7)
C19 C24 C26 124.3(5)
C20 C25 H25A 109.5
C20 C25 H25B 109.5
H25A C25 H25B 109.5
C20 C25 H25C 109.5
H25A C25 H25C 109.5
H25B C25 H25C 109.5
C24 C26 H26A 109.5
C24 C26 H26B 109.5
H26A C26 H26B 109.5
C24 C26 H26C 109.5
H26A C26 H26C 109.5
H26B C26 H26C 109.5
P1 C27 H27A 109.5
P1 C27 H27B 109.5
H27A C27 H27B 109.5
P1 C27 H27C 109.5
H27A C27 H27C 109.5
H27B C27 H27C 109.5
Ir1 C28 H28A 109.5
Ir1 C28 H28B 109.5
H28A C28 H28B 109.5
Ir1 C28 H28C 109.5
H28A C28 H28C 109.5
H28B C28 H28C 109.5

loop_
_geom_bond_atom_site_label_1
_geom_bond_atom_site_label_2
_geom_bond_distance
Ir1 C28 2.106(5)
Ir1 C17 2.106(5)
Ir1 P1 2.2160(15)
Ir1 C5 2.235(5)
Ir1 C1 2.236(7)
Ir1 C4 2.254(7)
Ir1 C2 2.263(8)
Ir1 C3 2.274(8)
P1 C11 1.829(5)
P1 C19 1.847(5)
P1 C27 1.856(6)
C1 C2 1.408(11)
C1 C5 1.475(12)
C1 C6 1.503(9)
C2 C3 1.417(8)
C2 C7 1.519(10)
C3 C4 1.439(11)
C3 C8 1.473(11)
C4 C5 1.328(11)
C4 C9 1.489(10)
C5 C10 1.506(6)
C6 H6A 0.9800
C6 H6B 0.9800
C6 H6C 0.9800
C7 H7A 0.9800
C7 H7B 0.9800
C7 H7C 0.9800
C8 H8A 0.9800
C8 H8B 0.9800
C8 H8C 0.9800
C9 H9A 0.9800
C9 H9B 0.9800
C9 H9C 0.9800
C10 H10A 0.9800
C10 H10B 0.9800
C10 H10C 0.9800
C11 C12 1.379(8)
C11 C16 1.404(7)
C12 C13 1.398(8)
C12 C17 1.483(7)
C13 C14 1.347(7)
C13 H13 0.9500
C14 C15 1.378(8)
C14 H14 0.9500
C15 C16 1.382(8)
C15 H15 0.9500
C16 C18 1.491(9)
C17 H17A 0.9900
C17 H17B 0.9900
C18 H18A 0.9800
C18 H18B 0.9800
C18 H18C 0.9800
C19 C20 1.392(8)
C19 C24 1.449(9)
C20 C21 1.407(7)
C20 C25 1.511(8)
C21 C22 1.343(7)
C21 H21 0.9500
C22 C23 1.390(9)
C22 H22 0.9500
C23 C24 1.401(7)
C23 H23 0.9500
C24 C26 1.455(12)
C25 H25A 0.9800
C25 H25B 0.9800
C25 H25C 0.9800
C26 H26A 0.9800
C26 H26B 0.9800
C26 H26C 0.9800
C27 H27A 0.9800
C27 H27B 0.9800
C27 H27C 0.9800
C28 H28A 0.9800
C28 H28B 0.9800
C28 H28C 0.9800

loop_
_geom_torsion_atom_site_label_1
_geom_torsion_atom_site_label_2
_geom_torsion_atom_site_label_3
_geom_torsion_atom_site_label_4
_geom_torsion
C28 Ir1 P1 C11 -84.2(2)
C17 Ir1 P1 C11 -0.5(2)
C5 Ir1 P1 C11 -176.4(6)
C1 Ir1 P1 C11 176.7(3)
C4 Ir1 P1 C11 81.7(4)
C2 Ir1 P1 C11 141.4(3)
C3 Ir1 P1 C11 103.7(3)
C28 Ir1 P1 C19 151.9(2)
C17 Ir1 P1 C19 -124.4(2)
C5 Ir1 P1 C19 59.7(6)
C1 Ir1 P1 C19 52.8(3)
C4 Ir1 P1 C19 -42.3(4)
C2 Ir1 P1 C19 17.4(3)
C3 Ir1 P1 C19 -20.2(3)
C28 Ir1 P1 C27 24.1(3)
C17 Ir1 P1 C27 107.8(3)
C5 Ir1 P1 C27 -68.1(6)
C1 Ir1 P1 C27 -74.9(3)
C4 Ir1 P1 C27 -170.0(4)
C2 Ir1 P1 C27 -110.3(3)
C3 Ir1 P1 C27 -147.9(3)
C28 Ir1 C1 C2 -161.8(4)
C17 Ir1 C1 C2 105.4(7)
P1 Ir1 C1 C2 -68.6(4)
C5 Ir1 C1 C2 114.4(6)
C4 Ir1 C1 C2 79.6(5)
C3 Ir1 C1 C2 37.1(4)
C28 Ir1 C1 C5 83.7(4)
C17 Ir1 C1 C5 -9.0(8)
P1 Ir1 C1 C5 176.9(3)
C4 Ir1 C1 C5 -34.8(4)
C2 Ir1 C1 C5 -114.4(6)
C3 Ir1 C1 C5 -77.4(4)
C28 Ir1 C1 C6 -37.2(8)
C17 Ir1 C1 C6 -129.9(7)
P1 Ir1 C1 C6 56.1(8)
C5 Ir1 C1 C6 -120.9(9)
C4 Ir1 C1 C6 -155.7(10)
C2 Ir1 C1 C6 124.7(9)
C3 Ir1 C1 C6 161.7(9)
C5 C1 C2 C3 0.4(9)
C6 C1 C2 C3 174.4(7)
Ir1 C1 C2 C3 -62.9(7)
C5 C1 C2 C7 -169.5(6)
C6 C1 C2 C7 4.4(12)
Ir1 C1 C2 C7 127.1(7)
C5 C1 C2 Ir1 63.4(4)
C6 C1 C2 Ir1 -122.7(7)
C28 Ir1 C2 C1 24.9(6)
C17 Ir1 C2 C1 -133.8(5)
P1 Ir1 C2 C1 127.6(4)
C5 Ir1 C2 C1 -40.2(5)
C4 Ir1 C2 C1 -79.5(4)
C3 Ir1 C2 C1 -117.4(8)
C28 Ir1 C2 C3 142.3(5)
C17 Ir1 C2 C3 -16.4(9)
P1 Ir1 C2 C3 -115.0(6)
C5 Ir1 C2 C3 77.2(7)
C1 Ir1 C2 C3 117.4(8)
C4 Ir1 C2 C3 37.9(5)
C28 Ir1 C2 C7 -96.5(9)
C17 Ir1 C2 C7 104.8(8)
P1 Ir1 C2 C7 6.2(9)
C5 Ir1 C2 C7 -161.6(10)
C1 Ir1 C2 C7 -121.4(10)
C4 Ir1 C2 C7 159.1(10)
C3 Ir1 C2 C7 121.2(12)
C1 C2 C3 C4 0.0(11)
C7 C2 C3 C4 170.1(6)
Ir1 C2 C3 C4 -62.0(6)
C1 C2 C3 C8 -172.5(7)
C7 C2 C3 C8 -2.4(16)
Ir1 C2 C3 C8 125.6(9)
C1 C2 C3 Ir1 61.9(6)
C7 C2 C3 Ir1 -128.0(8)
C28 Ir1 C3 C2 -82.2(9)
C17 Ir1 C3 C2 169.5(6)
P1 Ir1 C3 C2 80.0(6)
C5 Ir1 C3 C2 -81.7(7)
C1 Ir1 C3 C2 -37.1(5)
C4 Ir1 C3 C2 -116.8(8)
C28 Ir1 C3 C4 34.5(8)
C17 Ir1 C3 C4 -73.7(4)
P1 Ir1 C3 C4 -163.2(4)
C5 Ir1 C3 C4 35.1(4)
C1 Ir1 C3 C4 79.6(4)
C2 Ir1 C3 C4 116.8(8)
C28 Ir1 C3 C8 155.4(7)
C17 Ir1 C3 C8 47.1(9)
P1 Ir1 C3 C8 -42.4(10)
C5 Ir1 C3 C8 156.0(11)
C1 Ir1 C3 C8 -159.5(11)
C4 Ir1 C3 C8 120.9(11)
C2 Ir1 C3 C8 -122.4(13)
C2 C3 C4 C5 -0.5(10)
C8 C3 C4 C5 172.1(7)
Ir1 C3 C4 C5 -62.9(5)
C2 C3 C4 C9 -176.9(7)
C8 C3 C4 C9 -4.3(12)
Ir1 C3 C4 C9 120.8(7)
C2 C3 C4 Ir1 62.4(7)
C8 C3 C4 Ir1 -125.1(8)
C28 Ir1 C4 C5 -44.9(6)
C17 Ir1 C4 C5 -129.3(5)
P1 Ir1 C4 C5 151.3(5)
C1 Ir1 C4 C5 39.0(4)
C2 Ir1 C4 C5 80.9(5)
C3 Ir1 C4 C5 118.0(6)
C28 Ir1 C4 C3 -162.9(4)
C17 Ir1 C4 C3 112.6(4)
P1 Ir1 C4 C3 33.3(6)
C5 Ir1 C4 C3 -118.0(6)
C1 Ir1 C4 C3 -79.0(5)
C2 Ir1 C4 C3 -37.2(4)
C28 Ir1 C4 C9 78.7(9)
C17 Ir1 C4 C9 -5.8(8)
P1 Ir1 C4 C9 -85.1(9)
C5 Ir1 C4 C9 123.6(11)
C1 Ir1 C4 C9 162.6(11)
C2 Ir1 C4 C9 -155.6(10)
C3 Ir1 C4 C9 -118.4(10)
C3 C4 C5 C1 0.8(7)
C9 C4 C5 C1 176.9(7)
Ir1 C4 C5 C1 -62.2(4)
C3 C4 C5 C10 -174.6(6)
C9 C4 C5 C10 1.6(11)
Ir1 C4 C5 C10 122.4(6)
C3 C4 C5 Ir1 63.0(5)
C9 C4 C5 Ir1 -120.8(7)
C2 C1 C5 C4 -0.8(6)
C6 C1 C5 C4 -174.8(7)
Ir1 C1 C5 C4 64.0(4)
C2 C1 C5 C10 175.0(5)
C6 C1 C5 C10 0.9(9)
Ir1 C1 C5 C10 -120.2(5)
C2 C1 C5 Ir1 -64.8(5)
C6 C1 C5 Ir1 121.1(7)
C28 Ir1 C5 C4 141.9(5)
C17 Ir1 C5 C4 57.8(5)
P1 Ir1 C5 C4 -126.7(8)
C1 Ir1 C5 C4 -117.7(4)
C2 Ir1 C5 C4 -79.7(5)
C3 Ir1 C5 C4 -37.8(4)
C28 Ir1 C5 C1 -100.4(4)
C17 Ir1 C5 C1 175.4(4)
P1 Ir1 C5 C1 -9.0(8)
C4 Ir1 C5 C1 117.7(4)
C2 Ir1 C5 C1 38.0(4)
C3 Ir1 C5 C1 79.8(4)
C28 Ir1 C5 C10 15.6(12)
C17 Ir1 C5 C10 -68.5(12)
P1 Ir1 C5 C10 107.1(10)
C1 Ir1 C5 C10 116.1(14)
C4 Ir1 C5 C10 -126.2(14)
C2 Ir1 C5 C10 154.0(13)
C3 Ir1 C5 C10 -164.1(13)
C19 P1 C11 C12 132.6(4)
C27 P1 C11 C12 -116.4(4)
Ir1 P1 C11 C12 6.7(4)
C19 P1 C11 C16 -54.4(5)
C27 P1 C11 C16 56.6(5)
Ir1 P1 C11 C16 179.7(4)
C16 C11 C12 C13 -4.3(8)
P1 C11 C12 C13 169.3(4)
C16 C11 C12 C17 174.3(5)
P1 C11 C12 C17 -12.1(6)
C11 C12 C13 C14 3.0(8)
C17 C12 C13 C14 -175.6(5)
C12 C13 C14 C15 0.6(8)
C13 C14 C15 C16 -3.0(9)
C14 C15 C16 C11 1.7(8)
C14 C15 C16 C18 179.4(6)
C12 C11 C16 C15 1.9(8)
P1 C11 C16 C15 -170.5(4)
C12 C11 C16 C18 -175.7(6)
P1 C11 C16 C18 11.9(8)
C11 C12 C17 Ir1 12.6(7)
C13 C12 C17 Ir1 -168.8(4)
C28 Ir1 C17 C12 82.7(5)
P1 Ir1 C17 C12 -5.7(4)
C5 Ir1 C17 C12 173.1(4)
C1 Ir1 C17 C12 179.2(5)
C4 Ir1 C17 C12 -158.3(5)
C2 Ir1 C17 C12 -112.8(5)
C3 Ir1 C17 C12 -122.9(5)
C11 P1 C19 C20 146.4(4)
C27 P1 C19 C20 41.8(5)
Ir1 P1 C19 C20 -91.9(4)
C11 P1 C19 C24 -40.5(4)
C27 P1 C19 C24 -145.1(4)
Ir1 P1 C19 C24 81.3(3)
C24 C19 C20 C21 3.9(7)
P1 C19 C20 C21 176.9(4)
C24 C19 C20 C25 -170.0(4)
P1 C19 C20 C25 3.1(7)
C19 C20 C21 C22 -1.8(8)
C25 C20 C21 C22 172.5(5)
C20 C21 C22 C23 -1.4(8)
C21 C22 C23 C24 2.7(8)
C22 C23 C24 C19 -0.6(7)
C22 C23 C24 C26 -177.5(5)
C20 C19 C24 C23 -2.7(6)
P1 C19 C24 C23 -175.9(3)
C20 C19 C24 C26 174.1(5)
P1 C19 C24 C26 0.8(6)
